data_2015495
loop_
_publ_author_name
'Cunha-Filho, Marcilio S. S'
'Landin, Mariana'
'Martinez-Pacheco, Ramon'
'Dacunha-Marinho, Bruno'

_publ_section_title
;
 \b-Lapachone
;
_journal_coeditor_code GZ3007
_journal_issue 8
_journal_name_full 'Acta Crystallographica Section C'
_journal_page_first o473
_journal_page_last o475
_journal_paper_doi 10.1107/S0108270106021706
_journal_volume 62
_journal_year 2006
_chemical_formula_iupac 'C15 H14 O3'
_chemical_formula_moiety 'C15 H14 O3'
_chemical_formula_sum 'C15 H14 O3'
_chemical_formula_weight 242.26
_chemical_name_common 2005rm01ch01
_chemical_name_systematic
;
\b-Lapachone
;
_space_group_IT_number 61
_symmetry_cell_setting orthorhombic
_symmetry_space_group_name_Hall '-P 2ac 2ab'
_symmetry_space_group_name_H-M 'P b c a'
_atom_sites_solution_hydrogens geom
_atom_sites_solution_primary direct
_atom_sites_solution_secondary difmap
_audit_creation_method 'WinGX routine CIF_UPDATE'
_cell_angle_alpha 90
_cell_angle_beta 90
_cell_angle_gamma 90
_cell_formula_units_Z 8
_cell_length_a 12.8995(6)
_cell_length_b 6.8681(3)
_cell_length_c 26.6419(13)
_cell_measurement_reflns_used 2245
_cell_measurement_temperature 120(2)
_cell_measurement_theta_max 90
_cell_measurement_theta_min 0.982
_cell_volume 2360.34(19)
_computing_cell_refinement 'SCALEPACK (Otwinowski & Minor, 1997)'
_computing_data_collection 'COLLECT (Nonius, 1999)'
_computing_data_reduction 'XPREP (Bruker, 2006)'
_computing_molecular_graphics
;
ORTEP-3 for Windows (Farrugia, 1997) and MERCURY (Macrae <i>et al.</i>,
2006)
;
_computing_publication_material 'WinGX (Farrugia, 1999) and PLATON (Spek, 2003)'
_computing_structure_refinement 'SHELXL97 (Sheldrick, 1997)'
_computing_structure_solution 'SIR97 (Altomare <i>et al.</i>,  1999)'
_diffrn_ambient_temperature 120(2)
_diffrn_detector_area_resol_mean 14
_diffrn_measured_fraction_theta_full 0.974
_diffrn_measured_fraction_theta_max 0.974
_diffrn_measurement_device '135mm CCD camera on \k-goniostat'
_diffrn_measurement_device_type 'Nonius KappaCCD 2000 area-detector'
_diffrn_measurement_method CCD
_diffrn_radiation_monochromator graphite
_diffrn_radiation_type CuK\a
_diffrn_radiation_wavelength 1.5418
_diffrn_reflns_av_R_equivalents 0.0616
_diffrn_reflns_limit_h_max 15
_diffrn_reflns_limit_h_min 0
_diffrn_reflns_limit_k_max 8
_diffrn_reflns_limit_k_min 0
_diffrn_reflns_limit_l_max 30
_diffrn_reflns_limit_l_min 0
_diffrn_reflns_number 2300
_diffrn_reflns_theta_full 69.39
_diffrn_reflns_theta_max 69.39
_diffrn_reflns_theta_min 3.32
_exptl_absorpt_coefficient_mu 0.769
_exptl_absorpt_correction_T_max 0.905
_exptl_absorpt_correction_T_min 0.775
_exptl_absorpt_correction_type multi-scan
_exptl_absorpt_process_details '(SADABS; Sheldrick, 2006)'
_exptl_crystal_colour orange
_exptl_crystal_density_diffrn 1.363
_exptl_crystal_density_meas 1.311(5)
_exptl_crystal_density_method 'helium air pycnometer'
_exptl_crystal_description prism
_exptl_crystal_F_000 1024
_exptl_crystal_size_max 0.31
_exptl_crystal_size_mid 0.13
_exptl_crystal_size_min 0.13
_refine_diff_density_max 0.278
_refine_diff_density_min -0.302
_refine_ls_extinction_coef 0.0048(9)
_refine_ls_extinction_expression Fc^*^=kFc[1+0.001xFc^2^\l^3^/sin(2\q)]^-1/4^
_refine_ls_extinction_method 'SHELXL97 (Sheldrick, 1997)'
_refine_ls_goodness_of_fit_ref 1.117
_refine_ls_hydrogen_treatment constr
_refine_ls_matrix_type full
_refine_ls_number_parameters 166
_refine_ls_number_reflns 2077
_refine_ls_number_restraints 0
_refine_ls_restrained_S_all 1.117
_refine_ls_R_factor_all 0.0619
_refine_ls_R_factor_gt 0.061
_refine_ls_shift/su_max 0.001
_refine_ls_shift/su_mean 0
_refine_ls_structure_factor_coef Fsqd
_refine_ls_weighting_details 'calc w = 1/[\s^2^(Fo^2^)+(0.1016P)^2^+0.9714P] where P=(Fo^2^+2Fc^2^)/3'
_refine_ls_weighting_scheme calc
_refine_ls_wR_factor_gt 0.1691
_refine_ls_wR_factor_ref 0.1703
_reflns_number_gt 2001
_reflns_number_total 2300
_reflns_threshold_expression I>2\s(I)
_cod_data_source_file gz3007.cif
_cod_data_source_block I
_cod_original_sg_symbol_H-M Pbca
_cod_database_code 2015495
_cod_database_fobs_code 2015495

loop_
_symmetry_equiv_pos_as_xyz
'x, y, z'
'-x+1/2, -y, z+1/2'
'x+1/2, -y+1/2, -z'
'-x, y+1/2, -z+1/2'
'-x, -y, -z'
'x-1/2, y, -z-1/2'
'-x-1/2, y-1/2, z'
'x, -y-1/2, z-1/2'

loop_
_atom_site_type_symbol
_atom_site_label
_atom_site_fract_x
_atom_site_fract_y
_atom_site_fract_z
_atom_site_U_iso_or_equiv
_atom_site_adp_type
_atom_site_calc_flag
_atom_site_refinement_flags
_atom_site_occupancy
C C1 0.65816(13) 0.1797(2) 0.56624(6) 0.0249(4) Uani d . 1
C C2 0.59415(14) 0.1663(2) 0.52434(6) 0.0271(4) Uani d . 1
H H2 0.521 0.1698 0.5284 0.033 Uiso calc R 1
C C3 0.63655(14) 0.1477(3) 0.47649(6) 0.0312(4) Uani d . 1
H H3 0.5923 0.1401 0.4481 0.037 Uiso calc R 1
C C4 0.74317(15) 0.1403(3) 0.47023(6) 0.0323(5) Uani d . 1
H H4 0.7718 0.1245 0.4376 0.039 Uiso calc R 1
C C5 0.80787(14) 0.1559(2) 0.51154(7) 0.0312(4) Uani d . 1
H H5 0.8809 0.1517 0.5072 0.037 Uiso calc R 1
C C6 0.76602(13) 0.1779(2) 0.55955(6) 0.0257(4) Uani d . 1
C C7 0.83561(13) 0.2022(2) 0.60334(7) 0.0286(4) Uani d . 1
C C8 0.78484(13) 0.2167(2) 0.65577(6) 0.0272(4) Uani d . 1
C C9 0.67304(14) 0.2162(2) 0.65950(6) 0.0264(4) Uani d . 1
C C10 0.61423(13) 0.1955(2) 0.61724(6) 0.0245(4) Uani d . 1
C C11 0.62401(14) 0.2237(3) 0.71052(6) 0.0304(5) Uani d . 1
H H11A 0.6174 0.3607 0.7216 0.036 Uiso calc R 1
H H11B 0.6681 0.1538 0.735 0.036 Uiso calc R 1
C C12 0.51723(13) 0.1292(3) 0.70824(6) 0.0298(4) Uani d . 1
H H12A 0.5255 -0.0135 0.7048 0.036 Uiso calc R 1
H H12B 0.4801 0.1547 0.7401 0.036 Uiso calc R 1
C C13 0.45260(13) 0.2046(3) 0.66488(6) 0.0277(4) Uani d . 1
O O14 0.51065(9) 0.18309(17) 0.61713(4) 0.0266(4) Uani d . 1
C C15 0.35698(14) 0.0795(3) 0.65719(7) 0.0349(5) Uani d . 1
H H15A 0.3195 0.1242 0.6273 0.052 Uiso calc R 1
H H15B 0.3118 0.09 0.6866 0.052 Uiso calc R 1
H H15C 0.3779 -0.0566 0.6526 0.052 Uiso calc R 1
C C16 0.42503(13) 0.4184(3) 0.66966(6) 0.0316(5) Uani d . 1
H H16A 0.4887 0.4953 0.6728 0.047 Uiso calc R 1
H H16B 0.3818 0.4378 0.6995 0.047 Uiso calc R 1
H H16C 0.3868 0.4601 0.6398 0.047 Uiso calc R 1
O O17 0.84203(9) 0.22549(18) 0.69258(5) 0.0341(4) Uani d . 1
O O18 0.92912(9) 0.2132(2) 0.59969(5) 0.0377(4) Uani d . 1

loop_
_atom_site_aniso_label
_atom_site_aniso_U_11
_atom_site_aniso_U_22
_atom_site_aniso_U_33
_atom_site_aniso_U_12
_atom_site_aniso_U_13
_atom_site_aniso_U_23
C1 0.0268(9) 0.0195(8) 0.0285(9) -0.0003(6) 0.0007(6) 0.0003(6)
C2 0.0263(8) 0.0245(8) 0.0305(9) 0.0004(7) 0.0000(7) -0.0006(6)
C3 0.0372(10) 0.0282(9) 0.0280(9) -0.0024(7) 0.0011(7) -0.0013(7)
C4 0.0384(10) 0.0275(9) 0.0309(9) -0.0020(7) 0.0088(7) -0.0009(7)
C5 0.0295(9) 0.0237(9) 0.0404(10) -0.0015(7) 0.0079(7) 0.0014(7)
C6 0.0242(9) 0.0190(8) 0.0339(9) -0.0006(6) 0.0029(7) 0.0022(6)
C7 0.0233(9) 0.0214(8) 0.0409(10) -0.0004(6) -0.0008(7) 0.0051(7)
C8 0.0270(9) 0.0208(9) 0.0339(9) -0.0003(6) -0.0046(7) 0.0031(6)
C9 0.0261(9) 0.0241(9) 0.0292(9) 0.0003(6) -0.0026(7) 0.0021(6)
C10 0.0212(9) 0.0207(8) 0.0316(10) -0.0004(6) 0.0005(6) 0.0005(6)
C11 0.0295(9) 0.0352(10) 0.0264(9) 0.0013(7) -0.0030(7) 0.0011(7)
C12 0.0280(9) 0.0330(9) 0.0285(9) 0.0008(7) 0.0024(6) 0.0029(7)
C13 0.0221(8) 0.0336(10) 0.0273(9) -0.0015(7) 0.0035(6) -0.0014(6)
O14 0.0200(6) 0.0332(7) 0.0266(7) -0.0003(5) 0.0021(4) -0.0019(5)
C15 0.0288(9) 0.0409(11) 0.0350(9) -0.0075(8) 0.0017(7) -0.0009(8)
C16 0.0286(9) 0.0348(10) 0.0314(9) 0.0042(7) -0.0009(7) -0.0029(7)
O17 0.0291(7) 0.0338(8) 0.0394(8) -0.0018(5) -0.0095(5) 0.0027(5)
O18 0.0224(7) 0.0427(8) 0.0480(9) -0.0017(5) 0.0003(5) 0.0094(6)

loop_
_atom_type_symbol
_atom_type_description
_atom_type_scat_dispersion_real
_atom_type_scat_dispersion_imag
_atom_type_scat_source
C C 0.0181 0.0091 'International Tables Vol C Tables 4.2.6.8 and 6.1.1.4'
H H 0 0 'International Tables Vol C Tables 4.2.6.8 and 6.1.1.4'
O O 0.0492 0.0322 'International Tables Vol C Tables 4.2.6.8 and 6.1.1.4'

loop_
_geom_angle_atom_site_label_1
_geom_angle_atom_site_label_2
_geom_angle_atom_site_label_3
_geom_angle
_geom_angle_publ_flag
C1 C6 C7 119.99(15) ?
C1 C2 C3 120.48(16) ?
C1 C2 H2 119.8 ?
C2 C3 H3 119.9 ?
C2 C1 C6 119.07(16) ?
C2 C1 C10 121.03(16) ?
C3 C2 H2 119.8 ?
C3 C4 H4 120 ?
C4 C3 C2 120.20(16) ?
C4 C3 H3 119.9 ?
C4 C5 C6 120.21(16) ?
C4 C5 H5 119.9 ?
C5 C6 C1 120.06(16) ?
C5 C6 C7 119.95(15) ?
C5 C4 C3 119.94(16) ?
C5 C4 H4 120 ?
C6 C5 H5 119.9 ?
C6 C1 C10 119.90(15) ?
C6 C7 C8 117.52(15) ?
C8 C9 C11 118.87(15) ?
C9 C11 C12 109.28(14) yes
C9 C11 H11A 109.8 ?
C9 C10 C1 123.61(16) ?
C9 C11 H11B 109.8 ?
C9 C8 C7 118.98(15) ?
C10 C9 C8 119.87(16) ?
C10 C9 C11 121.11(16) ?
C10 O14 C13 119.70(12) yes
H11A C11 H11B 108.3 ?
C11 C12 H12B 109.1 ?
C11 C12 H12A 109.1 ?
H12A C12 H12B 107.8 ?
C12 C11 H11B 109.8 ?
C12 C11 H11A 109.8 ?
C12 C13 C16 113.32(14) ?
C12 C13 C15 110.90(15) ?
C13 C16 H16A 109.5 ?
C13 C16 H16B 109.5 ?
C13 C15 H15A 109.5 ?
C13 C15 H15B 109.5 ?
C13 C12 C11 112.47(14) yes
C13 C12 H12A 109.1 ?
C13 C16 H16C 109.5 ?
C13 C15 H15C 109.5 ?
C13 C12 H12B 109.1 ?
O14 C13 C16 106.66(13) ?
O14 C13 C15 103.78(13) ?
O14 C13 C12 110.00(13) yes
O14 C10 C9 124.27(15) ?
O14 C10 C1 112.11(14) ?
H15A C15 H15C 109.5 ?
H15B C15 H15C 109.5 ?
H15A C15 H15B 109.5 ?
C16 C13 C15 111.66(15) ?
H16A C16 H16B 109.5 ?
H16A C16 H16C 109.5 ?
H16B C16 H16C 109.5 ?
O17 C8 C9 122.98(17) ?
O17 C8 C7 118.04(16) ?
O18 C7 C6 123.14(16) ?
O18 C7 C8 119.33(16) ?

loop_
_geom_bond_atom_site_label_1
_geom_bond_atom_site_label_2
_geom_bond_distance
_geom_bond_publ_flag
C1 C6 1.403(2) ?
C1 C10 1.476(2) ?
C2 C1 1.392(2) ?
C2 C3 1.393(2) ?
C2 H2 0.95 ?
C3 C4 1.386(3) ?
C3 H3 0.95 ?
C4 H4 0.95 ?
C5 C4 1.385(3) ?
C5 C6 1.396(2) ?
C5 H5 0.95 ?
C7 C6 1.482(2) ?
C7 C8 1.546(2) ?
C9 C10 1.365(2) yes
C9 C8 1.446(3) ?
C9 C11 1.500(2) yes
C11 C12 1.524(2) yes
C11 H11A 0.99 ?
C11 H11B 0.99 ?
C12 H12A 0.99 ?
C12 H12B 0.99 ?
C13 C12 1.516(2) yes
C13 C16 1.516(2) ?
C13 C15 1.517(2) ?
O14 C10 1.339(2) yes
O14 C13 1.483(2) yes
C15 H15A 0.98 ?
C15 H15B 0.98 ?
C15 H15C 0.98 ?
C16 H16A 0.98 ?
C16 H16B 0.98 ?
C16 H16C 0.98 ?
O17 C8 1.229(2) yes
O18 C7 1.212(2) yes

loop_
_geom_torsion_atom_site_label_1
_geom_torsion_atom_site_label_2
_geom_torsion_atom_site_label_3
_geom_torsion_atom_site_label_4
_geom_torsion
C1 C2 C3 C4 0.7(3)
C2 C1 C6 C7 176.82(14)
C2 C1 C10 C9 -177.53(15)
C2 C1 C10 O14 3.8(2)
C2 C1 C6 C5 -2.3(2)
C2 C3 C4 C5 -1.5(3)
C3 C2 C1 C6 1.2(2)
C3 C2 C1 C10 -178.80(15)
C4 C5 C6 C1 1.5(2)
C4 C5 C6 C7 -177.61(15)
C6 C1 C10 O14 -176.17(14)
C6 C1 C10 C9 2.5(2)
C6 C7 C8 O17 175.82(15)
C6 C7 C8 C9 -3.2(2)
C6 C5 C4 C3 0.4(3)
C8 C9 C11 C12 -153.65(15)
C8 C7 C6 C5 -177.36(14)
C8 C7 C6 C1 3.6(2)
C8 C9 C10 O14 176.37(14)
C8 C9 C10 C1 -2.1(2)
C9 C11 C12 C13 -48.9(2)
C10 C9 C8 O17 -176.46(15)
C10 C9 C11 C12 21.8(2)
C10 O14 C13 C12 -31.2(2)
C10 O14 C13 C16 92.07(16)
C10 O14 C13 C15 -149.89(15)
C10 C1 C6 C5 177.73(14)
C10 C9 C8 C7 2.5(2)
C10 C1 C6 C7 -3.2(2)
C11 C9 C10 O14 0.9(2)
C11 C9 C10 C1 -177.57(15)
C11 C9 C8 O17 -0.9(2)
C11 C9 C8 C7 178.03(14)
C13 O14 C10 C9 4.0(2)
C13 O14 C10 C1 -177.38(12)
O14 C13 C12 C11 54.01(19)
C15 C13 C12 C11 168.23(15)
C16 C13 C12 C11 -65.27(19)
O18 C7 C6 C5 3.4(2)
O18 C7 C6 C1 -175.63(15)
O18 C7 C8 O17 -5.0(2)
O18 C7 C8 C9 176.05(15)

loop_
_cod_related_entry_id
_cod_related_entry_database
_cod_related_entry_code
1 ChemSpider 3748
